data_9012199
loop_
_publ_author_name
'Long, Y.'

_publ_section_title
;The synthesis and structure of a beryllophosphate crystal with an open
 framework Locality: synthetic
;
_journal_name_full 'Journal of Solid State Chemistry'
_journal_page_first 199
_journal_page_last 201
_journal_paper_doi 10.1016/0022-4596(92)90217-J
_journal_volume 101
_journal_year 1992
_chemical_formula_sum 'Be Ca H O5 P'
_chemical_name_mineral Hydroxyl-herderite
_space_group_IT_number 14
_symmetry_space_group_name_Hall '-P 2yab'
_symmetry_space_group_name_H-M 'P 1 21/a 1'
_cell_angle_alpha 90
_cell_angle_beta 90.05
_cell_angle_gamma 90
_cell_formula_units_Z 4
_cell_length_a 9.784
_cell_length_b 7.659
_cell_length_c 4.808
_cell_volume 360.290
_exptl_crystal_density_diffrn 2.969
_cod_original_formula_sum 'Ca Be P O5 H'
_cod_database_code 9012199

loop_
_symmetry_equiv_pos_as_xyz
x,y,z
1/2+x,1/2-y,z
1/2-x,1/2+y,-z
-x,-y,-z

loop_
_atom_site_label
_atom_site_fract_x
_atom_site_fract_y
_atom_site_fract_z
_atom_site_U_iso_or_equiv
_atom_site_attached_hydrogens
_atom_site_type_symbol
Ca 0.33090 0.11160 0.99740 0.00545 0 Ca
Be 0.33980 0.41400 0.53710 0.00532 0 Be
P 0.08150 0.27100 0.47080 0.00279 0 P
O1 0.03960 0.39880 0.24660 0.00747 0 O
O2 0.45850 0.28350 0.65210 0.00646 0 O
O3 0.19350 0.34450 0.66690 0.00671 0 O
O4 0.14280 0.10590 0.33050 0.00785 0 O
O-H 0.33320 0.41230 0.20390 0.00773 1 O

loop_
_cod_changelog_entry_id
_cod_changelog_entry_author
_cod_changelog_entry_date
_cod_changelog_entry_text
1
;cod-tools version 3.8.0
Id: cif_guess_AMCSD_atom_types 9574 2023-05-10 09:00:05Z saulius
;
2023-05-10T18:53:51+03:00
;Derived atom types
from atom names that follow the AMCSD naming convention
(Wat == water, O-H == hydroxyl).
;

loop_
_cod_related_entry_id
_cod_related_entry_database
_cod_related_entry_code
1 AMCSD 0013755
2 AMCSD 0013756

loop_
_[local]_alternative_name_id
_[local]_alternative_name_type
_[local]_alternative_name_source
_[local]_alternative_name_source_id
_[local]_alternative_name_value
1 mineral AMCSD 0013755 "Hydroxyl-herderite"
2 mineral AMCSD 0013756 "Hydroxylherderite"

_database_code_amcsd 0013755
